data_7017497
loop_
_publ_author_name
'Kessler, Florian'
'Costa, Rub\'en D'
'Di Censo, Davide'
'Scopelliti, Rosario'
'Ort\'i, Enrique'
'Bolink, Henk J.'
'Meier, Sebastian'
'Sarfert, Wiebke'
'Gr\"atzel, Michael'
'Nazeeruddin, Md Khaja'
'Baranoff, Etienne'

_publ_section_title
;
 Near-UV to red-emitting charged bis-cyclometallated iridium(III)
 complexes for light-emitting electrochemical cells.
;
_journal_issue 1
_journal_name_full 'Dalton transactions (Cambridge, England : 2003)'
_journal_page_first 180
_journal_page_last 191
_journal_paper_doi 10.1039/c1dt10698h
_journal_volume 41
_journal_year 2012
_chemical_formula_moiety 'C34 H23 F4 Ir N7, F6 P, 2.5(C H2 Cl2)'
_chemical_formula_sum 'C36.5 H28 Cl5 F10 Ir N7 P'
_chemical_formula_weight 1155.08
_chemical_name_systematic
;
?
;
_space_group_IT_number 29
_symmetry_cell_setting orthorhombic
_symmetry_space_group_name_Hall 'P 2c -2ac'
_symmetry_space_group_name_H-M 'P c a 21'
_atom_sites_solution_hydrogens geom
_atom_sites_solution_primary direct
_atom_sites_solution_secondary difmap
_audit_creation_method SHELXL-97
_cell_angle_alpha 90.00
_cell_angle_beta 90.00
_cell_angle_gamma 90.00
_cell_formula_units_Z 8
_cell_length_a 18.9854(16)
_cell_length_b 10.9239(9)
_cell_length_c 40.018(7)
_cell_measurement_reflns_used 288
_cell_measurement_temperature 100(2)
_cell_measurement_theta_max 22
_cell_measurement_theta_min 3
_cell_volume 8299.5(18)
_computing_cell_refinement 'Dirax/lsq (Duisenberg & Schreurs, 1989-2000)'
_computing_data_collection 'Collect (Bruker AXS BV, 1997-2004)'
_computing_data_reduction 'EvalCCD (Duisenberg & Schreurs, 1990-2000)'
_computing_molecular_graphics 'Bruker SHELXTL'
_computing_publication_material 'Bruker SHELXTL'
_computing_structure_refinement 'SHELXL-97 (Sheldrick, 1997)'
_computing_structure_solution 'SHELXS-97 (Sheldrick, 1990)'
_diffrn_ambient_temperature 100(2)
_diffrn_measured_fraction_theta_full 0.996
_diffrn_measured_fraction_theta_max 0.952
_diffrn_measurement_device_type 'Bruker APEX II CCD'
_diffrn_measurement_method 'phi and omega scans'
_diffrn_radiation_monochromator graphite
_diffrn_radiation_source 'fine-focus sealed tube'
_diffrn_radiation_type MoK\a
_diffrn_radiation_wavelength 0.71073
_diffrn_reflns_av_R_equivalents 0.0431
_diffrn_reflns_av_sigmaI/netI 0.0377
_diffrn_reflns_limit_h_max 23
_diffrn_reflns_limit_h_min -23
_diffrn_reflns_limit_k_max 13
_diffrn_reflns_limit_k_min -13
_diffrn_reflns_limit_l_max 47
_diffrn_reflns_limit_l_min -47
_diffrn_reflns_number 103411
_diffrn_reflns_theta_full 25.00
_diffrn_reflns_theta_max 25.92
_diffrn_reflns_theta_min 3.05
_exptl_absorpt_coefficient_mu 3.662
_exptl_absorpt_correction_T_max 0.7453
_exptl_absorpt_correction_T_min 0.4654
_exptl_absorpt_correction_type multi-scan
_exptl_absorpt_process_details 'SADABS 2008, Bruker AXS, 2008'
_exptl_crystal_colour yellow
_exptl_crystal_density_diffrn 1.849
_exptl_crystal_density_method 'not measured'
_exptl_crystal_description prismatic
_exptl_crystal_F_000 4504
_exptl_crystal_size_max 0.50
_exptl_crystal_size_mid 0.43
_exptl_crystal_size_min 0.19
_refine_diff_density_max 2.074
_refine_diff_density_min -1.005
_refine_diff_density_rms 0.125
_refine_ls_abs_structure_details 'Flack H D (1983), Acta Cryst. A39, 876-881'
_refine_ls_abs_structure_Flack 0.121(6)
_refine_ls_extinction_method none
_refine_ls_goodness_of_fit_ref 1.125
_refine_ls_hydrogen_treatment constr
_refine_ls_matrix_type full
_refine_ls_number_parameters 1118
_refine_ls_number_reflns 14675
_refine_ls_number_restraints 59
_refine_ls_restrained_S_all 1.134
_refine_ls_R_factor_all 0.0436
_refine_ls_R_factor_gt 0.0390
_refine_ls_shift/su_max 0.001
_refine_ls_shift/su_mean 0.000
_refine_ls_structure_factor_coef Fsqd
_refine_ls_weighting_details 'calc w=1/[\s^2^(Fo^2^)+(0.0347P)^2^+33.1781P] where P=(Fo^2^+2Fc^2^)/3'
_refine_ls_weighting_scheme calc
_refine_ls_wR_factor_gt 0.0870
_refine_ls_wR_factor_ref 0.0893
_reflns_number_gt 13718
_reflns_number_total 14675
_reflns_threshold_expression >2sigma(I)
_cod_data_source_file c1dt10698h.txt
_cod_data_source_block fk125
_cod_depositor_comments
;
The following automatic conversions were performed:

'_symmetry_cell_setting' value 'Orthorhombic' changed to
'orthorhombic' according to
/home/saulius/struct/CIF-dictionaries/cif_core.dic dictionary named
'cif_core.dic' version 2.4.1 from 2010-06-29.

Automatic conversion script
Id: cif_fix_values 1715 2011-07-08 13:25:40Z adriana 
;
_cod_original_cell_volume 8299.6(17)
_cod_original_formula_sum 'C36.50 H28 Cl5 F10 Ir N7 P'
_cod_database_code 7017497

loop_
_symmetry_equiv_pos_as_xyz
'x, y, z'
'-x, -y, z+1/2'
'x+1/2, -y, z'
'-x+1/2, y, z+1/2'

loop_
_atom_site_label
_atom_site_type_symbol
_atom_site_fract_x
_atom_site_fract_y
_atom_site_fract_z
_atom_site_U_iso_or_equiv
_atom_site_adp_type
_atom_site_occupancy
_atom_site_symmetry_multiplicity
_atom_site_calc_flag
_atom_site_refinement_flags
Ir1 Ir 0.282800(14) 0.11171(3) 0.386346(6) 0.01718(7) Uani 1 1 d .
F1 F 0.2540(4) -0.0578(6) 0.50928(14) 0.0643(19) Uani 1 1 d .
F2 F 0.0942(3) 0.2308(6) 0.48499(14) 0.0562(17) Uani 1 1 d .
F3 F 0.1320(3) -0.3078(4) 0.37236(14) 0.0381(13) Uani 1 1 d .
F4 F 0.0248(2) 0.0415(4) 0.34347(13) 0.0333(12) Uani 1 1 d .
N1 N 0.3414(3) -0.0175(6) 0.41082(16) 0.0217(15) Uani 1 1 d .
N2 N 0.1744(5) 0.0859(9) 0.49624(19) 0.047(2) Uani 1 1 d .
N3 N 0.0791(4) -0.1325(6) 0.35791(17) 0.0249(16) Uani 1 1 d .
N4 N 0.2158(3) 0.2353(6) 0.36508(15) 0.0193(14) Uani 1 1 d .
N5 N 0.3428(3) 0.0691(6) 0.31300(15) 0.0177(14) Uani 1 1 d .
N6 N 0.3966(3) 0.2054(5) 0.34361(15) 0.0159(14) Uani 1 1 d .
N7 N 0.3637(3) 0.2398(6) 0.39813(15) 0.0204(15) Uani 1 1 d .
C1 C 0.3956(4) -0.0811(8) 0.3977(2) 0.0259(19) Uani 1 1 d .
H1 H 0.4073 -0.0659 0.3750 0.031 Uiso 1 1 calc R
C2 C 0.4349(5) -0.1648(9) 0.4144(2) 0.030(2) Uani 1 1 d .
H2 H 0.4715 -0.2085 0.4034 0.036 Uiso 1 1 calc R
C3 C 0.4195(5) -0.1854(9) 0.4489(2) 0.036(2) Uani 1 1 d .
H3 H 0.4469 -0.2405 0.4619 0.044 Uiso 1 1 calc R
C4 C 0.3637(6) -0.1228(8) 0.4627(2) 0.039(2) Uani 1 1 d .
H4 H 0.3516 -0.1363 0.4855 0.046 Uiso 1 1 calc R
C5 C 0.3246(4) -0.0400(8) 0.44384(19) 0.0221(18) Uani 1 1 d .
C6 C 0.2644(5) 0.0298(8) 0.4553(2) 0.029(2) Uani 1 1 d .
C7 C 0.2296(6) 0.0232(10) 0.4857(2) 0.045(3) Uani 1 1 d .
C8 C 0.1518(6) 0.1673(11) 0.4739(2) 0.048(3) Uani 1 1 d .
C9 C 0.1762(4) 0.1838(9) 0.4420(2) 0.032(2) Uani 1 1 d .
H9 H 0.1541 0.2401 0.4272 0.038 Uiso 1 1 calc R
C10 C 0.2338(4) 0.1161(8) 0.43206(19) 0.0249(19) Uani 1 1 d .
C11 C 0.2039(4) -0.0023(7) 0.3733(2) 0.0166(18) Uani 1 1 d .
C12 C 0.1998(4) -0.1296(8) 0.37696(19) 0.0256(19) Uani 1 1 d .
H12 H 0.2388 -0.1759 0.3847 0.031 Uiso 1 1 calc R
C13 C 0.1371(5) -0.1848(8) 0.3689(2) 0.029(2) Uani 1 1 d .
C14 C 0.0850(4) -0.0121(8) 0.3543(2) 0.0224(18) Uani 1 1 d .
C15 C 0.1434(4) 0.0571(7) 0.36000(19) 0.0205(17) Uani 1 1 d .
C16 C 0.1515(4) 0.1933(8) 0.3544(2) 0.0217(18) Uani 1 1 d .
C17 C 0.1028(4) 0.2697(8) 0.3395(2) 0.0254(19) Uani 1 1 d .
H17 H 0.0584 0.2388 0.3325 0.030 Uiso 1 1 calc R
C18 C 0.1193(5) 0.3913(7) 0.3349(2) 0.028(2) Uani 1 1 d .
H18 H 0.0864 0.4445 0.3245 0.033 Uiso 1 1 calc R
C19 C 0.1832(5) 0.4354(7) 0.34549(19) 0.0251(18) Uani 1 1 d .
H19 H 0.1949 0.5193 0.3425 0.030 Uiso 1 1 calc R
C20 C 0.2303(4) 0.3562(7) 0.36046(19) 0.0227(18) Uani 1 1 d .
H20 H 0.2744 0.3872 0.3678 0.027 Uiso 1 1 calc R
C21 C 0.3424(4) 0.1193(7) 0.34303(18) 0.0160(16) Uani 1 1 d .
C22 C 0.3937(4) 0.1228(7) 0.29257(18) 0.0158(16) Uani 1 1 d .
C23 C 0.4070(4) 0.1037(7) 0.25901(19) 0.0198(17) Uani 1 1 d .
H23 H 0.3823 0.0441 0.2463 0.024 Uiso 1 1 calc R
C24 C 0.4593(4) 0.1780(8) 0.2450(2) 0.0240(19) Uani 1 1 d .
H24 H 0.4708 0.1688 0.2221 0.029 Uiso 1 1 calc R
C25 C 0.4944(4) 0.2642(7) 0.26382(19) 0.0209(17) Uani 1 1 d .
H25 H 0.5299 0.3119 0.2533 0.025 Uiso 1 1 calc R
C26 C 0.4803(4) 0.2845(7) 0.2972(2) 0.0216(17) Uani 1 1 d .
H26 H 0.5045 0.3453 0.3097 0.026 Uiso 1 1 calc R
C27 C 0.4285(4) 0.2104(7) 0.31155(18) 0.0173(17) Uani 1 1 d .
C28 C 0.4094(4) 0.2689(8) 0.37349(18) 0.0212(17) Uani 1 1 d .
C29 C 0.4648(4) 0.3526(7) 0.37826(19) 0.0211(18) Uani 1 1 d .
H29 H 0.4961 0.3712 0.3605 0.025 Uiso 1 1 calc R
C30 C 0.4731(4) 0.4080(7) 0.4094(2) 0.0228(18) Uani 1 1 d .
C31 C 0.4269(5) 0.3776(8) 0.4341(2) 0.029(2) Uani 1 1 d .
H31 H 0.4318 0.4133 0.4556 0.035 Uiso 1 1 calc R
C32 C 0.3730(4) 0.2950(9) 0.4281(2) 0.030(2) Uani 1 1 d .
H32 H 0.3412 0.2764 0.4457 0.037 Uiso 1 1 calc R
C33 C 0.2946(4) -0.0268(8) 0.3014(2) 0.0193(17) Uani 1 1 d .
H33A H 0.2762 -0.0721 0.3206 0.029 Uiso 1 1 calc R
H33B H 0.3199 -0.0830 0.2866 0.029 Uiso 1 1 calc R
H33C H 0.2554 0.0108 0.2892 0.029 Uiso 1 1 calc R
C34 C 0.5308(4) 0.4979(8) 0.4152(2) 0.030(2) Uani 1 1 d .
H34A H 0.5179 0.5523 0.4337 0.045 Uiso 1 1 calc R
H34B H 0.5383 0.5464 0.3949 0.045 Uiso 1 1 calc R
H34C H 0.5743 0.4541 0.4209 0.045 Uiso 1 1 calc R
Ir2 Ir 0.049641(14) 0.39245(3) 0.626331(6) 0.01742(7) Uani 1 1 d .
F5 F 0.0283(3) 0.5390(7) 0.50078(13) 0.0623(19) Uani 1 1 d .
F6 F -0.1438(3) 0.2844(6) 0.52977(13) 0.0508(16) Uani 1 1 d .
F7 F -0.1017(3) 0.8111(4) 0.63907(14) 0.0378(13) Uani 1 1 d .
F8 F -0.2093(2) 0.4630(5) 0.66841(14) 0.0341(12) Uani 1 1 d .
N8 N 0.1082(3) 0.5220(7) 0.60100(16) 0.0243(16) Uani 1 1 d .
N9 N -0.0557(5) 0.4084(9) 0.5161(2) 0.051(3) Uani 1 1 d .
N10 N -0.1536(4) 0.6343(6) 0.65408(18) 0.0281(17) Uani 1 1 d .
N11 N -0.0181(3) 0.2676(6) 0.64744(15) 0.0191(14) Uani 1 1 d .
N12 N 0.1080(3) 0.4344(6) 0.70000(14) 0.0153(13) Uani 1 1 d .
N13 N 0.1622(3) 0.2983(6) 0.66942(14) 0.0154(14) Uani 1 1 d .
N14 N 0.1300(3) 0.2622(6) 0.61499(15) 0.0191(14) Uani 1 1 d .
C35 C 0.1609(4) 0.5868(7) 0.6152(2) 0.0253(19) Uani 1 1 d .
H35 H 0.1692 0.5792 0.6385 0.030 Uiso 1 1 calc R
C36 C 0.2025(5) 0.6629(10) 0.5966(3) 0.037(2) Uani 1 1 d .
H36 H 0.2412 0.7034 0.6069 0.045 Uiso 1 1 calc R
C37 C 0.1889(6) 0.6817(10) 0.5630(3) 0.044(3) Uani 1 1 d .
H37 H 0.2163 0.7367 0.5500 0.053 Uiso 1 1 calc R
C38 C 0.1331(5) 0.6163(9) 0.5491(2) 0.039(2) Uani 1 1 d .
H38 H 0.1230 0.6258 0.5260 0.046 Uiso 1 1 calc R
C39 C 0.0918(4) 0.5378(9) 0.5680(2) 0.030(2) Uani 1 1 d .
C40 C 0.0309(5) 0.4651(9) 0.5570(2) 0.028(2) Uani 1 1 d .
C41 C 0.0008(5) 0.4687(10) 0.5252(2) 0.041(2) Uani 1 1 d .
C42 C -0.0846(5) 0.3417(10) 0.5392(2) 0.036(2) Uani 1 1 d .
C43 C -0.0596(5) 0.3245(9) 0.5714(2) 0.032(2) Uani 1 1 d .
H43 H -0.0825 0.2706 0.5865 0.038 Uiso 1 1 calc R
C44 C 0.0003(4) 0.3893(7) 0.58068(18) 0.0213(18) Uani 1 1 d .
C45 C -0.0295(4) 0.5067(8) 0.6393(2) 0.026(2) Uani 1 1 d .
C46 C -0.0329(4) 0.6327(7) 0.63436(16) 0.0184(17) Uani 1 1 d .
H46 H 0.0057 0.6778 0.6256 0.022 Uiso 1 1 calc R
C47 C -0.0961(4) 0.6885(7) 0.6430(2) 0.0253(18) Uani 1 1 d .
C48 C -0.1491(4) 0.5165(8) 0.6584(2) 0.0238(19) Uani 1 1 d .
C49 C -0.0891(4) 0.4434(8) 0.65207(19) 0.0198(17) Uani 1 1 d .
C50 C -0.0821(4) 0.3141(8) 0.65817(18) 0.0185(17) Uani 1 1 d .
C51 C -0.1305(4) 0.2331(8) 0.6728(2) 0.028(2) Uani 1 1 d .
H51 H -0.1754 0.2630 0.6794 0.034 Uiso 1 1 calc R
C52 C -0.1149(4) 0.1120(8) 0.6778(2) 0.031(2) Uani 1 1 d .
H52 H -0.1476 0.0589 0.6884 0.037 Uiso 1 1 calc R
C53 C -0.0476(4) 0.0670(8) 0.6666(2) 0.0252(18) Uani 1 1 d .
H53 H -0.0347 -0.0164 0.6694 0.030 Uiso 1 1 calc R
C54 C -0.0034(4) 0.1489(7) 0.65202(19) 0.0220(18) Uani 1 1 d .
H54 H 0.0411 0.1199 0.6445 0.026 Uiso 1 1 calc R
C55 C 0.1089(4) 0.3857(7) 0.66880(19) 0.0167(16) Uani 1 1 d .
C56 C 0.1590(4) 0.3786(7) 0.72005(18) 0.0169(16) Uani 1 1 d .
C57 C 0.1724(4) 0.3984(7) 0.75434(18) 0.0207(17) Uani 1 1 d .
H57 H 0.1471 0.4571 0.7671 0.025 Uiso 1 1 calc R
C58 C 0.2240(4) 0.3274(8) 0.7678(2) 0.025(2) Uani 1 1 d .
H58 H 0.2355 0.3388 0.7907 0.030 Uiso 1 1 calc R
C59 C 0.2606(4) 0.2398(8) 0.7500(2) 0.0250(18) Uani 1 1 d .
H59 H 0.2958 0.1923 0.7608 0.030 Uiso 1 1 calc R
C60 C 0.2459(4) 0.2204(7) 0.71564(18) 0.0172(16) Uani 1 1 d .
H60 H 0.2708 0.1605 0.7031 0.021 Uiso 1 1 calc R
C61 C 0.1938(4) 0.2922(7) 0.70101(19) 0.0187(17) Uani 1 1 d .
C62 C 0.1759(4) 0.2339(6) 0.63919(17) 0.0167(16) Uani 1 1 d .
C63 C 0.2301(4) 0.1514(8) 0.63537(19) 0.0199(18) Uani 1 1 d .
H63 H 0.2616 0.1361 0.6533 0.024 Uiso 1 1 calc R
C64 C 0.2385(5) 0.0908(7) 0.6052(2) 0.0244(19) Uani 1 1 d .
C65 C 0.1923(5) 0.1250(8) 0.5791(2) 0.033(2) Uani 1 1 d .
H65 H 0.1979 0.0909 0.5574 0.040 Uiso 1 1 calc R
C66 C 0.1401(4) 0.2068(8) 0.5851(2) 0.030(2) Uani 1 1 d .
H66 H 0.1088 0.2263 0.5674 0.036 Uiso 1 1 calc R
C67 C 0.0609(4) 0.5330(8) 0.7107(2) 0.0240(19) Uani 1 1 d .
H67A H 0.0330 0.5612 0.6916 0.036 Uiso 1 1 calc R
H67B H 0.0889 0.6012 0.7195 0.036 Uiso 1 1 calc R
H67C H 0.0293 0.5026 0.7282 0.036 Uiso 1 1 calc R
C68 C 0.2952(4) -0.0027(8) 0.6000(3) 0.035(2) Uani 1 1 d .
H68A H 0.3350 0.0154 0.6148 0.052 Uiso 1 1 calc R
H68B H 0.3110 -0.0002 0.5767 0.052 Uiso 1 1 calc R
H68C H 0.2767 -0.0843 0.6051 0.052 Uiso 1 1 calc R
P1 P 0.39262(12) 0.6459(2) 0.32611(6) 0.0275(5) Uani 1 1 d .
F9 F 0.4579(3) 0.5951(5) 0.30343(15) 0.0429(15) Uani 1 1 d .
F10 F 0.4398(3) 0.6245(6) 0.35863(16) 0.0510(16) Uani 1 1 d .
F11 F 0.4241(3) 0.7826(5) 0.32332(16) 0.0474(16) Uani 1 1 d .
F12 F 0.3293(3) 0.6992(6) 0.34699(16) 0.0560(16) Uani 1 1 d .
F13 F 0.3510(3) 0.6672(5) 0.29195(13) 0.0434(13) Uani 1 1 d .
F14 F 0.3618(3) 0.5101(5) 0.32836(13) 0.0361(12) Uani 1 1 d .
P2 P 0.15878(11) -0.1466(2) 0.68724(5) 0.0234(5) Uani 1 1 d .
F15 F 0.2258(3) -0.0937(6) 0.7070(2) 0.061(2) Uani 1 1 d .
F16 F 0.1194(3) -0.1666(5) 0.72187(12) 0.0416(13) Uani 1 1 d .
F17 F 0.1915(3) -0.2833(5) 0.69009(13) 0.0346(12) Uani 1 1 d .
F18 F 0.0938(3) -0.2004(5) 0.66786(16) 0.0551(17) Uani 1 1 d .
F19 F 0.2021(4) -0.1290(5) 0.65350(16) 0.0594(19) Uani 1 1 d .
F20 F 0.1270(3) -0.0105(4) 0.68433(13) 0.0357(12) Uani 1 1 d .
C69 C 0.0290(5) 0.1453(11) 0.2549(3) 0.048(3) Uani 1 1 d .
H69A H -0.0148 0.1051 0.2471 0.058 Uiso 1 1 calc R
H69B H 0.0169 0.1979 0.2742 0.058 Uiso 1 1 calc R
Cl1 Cl 0.08947(12) 0.0325(2) 0.26778(6) 0.0408(6) Uani 1 1 d .
Cl2 Cl 0.06280(13) 0.2362(3) 0.22276(8) 0.0560(8) Uani 1 1 d .
C70 C -0.2062(5) 0.3525(12) 0.7575(3) 0.056(3) Uani 1 1 d .
H70A H -0.2503 0.3918 0.7651 0.067 Uiso 1 1 calc R
H70B H -0.2177 0.2998 0.7381 0.067 Uiso 1 1 calc R
Cl3 Cl -0.14539(12) 0.4677(2) 0.74476(7) 0.0436(6) Uani 1 1 d .
Cl4 Cl -0.17252(13) 0.2624(3) 0.78950(8) 0.0554(8) Uani 1 1 d .
C71 C 0.0364(8) -0.0743(12) 0.5544(4) 0.062(5) Uani 0.70 1 d PD
H71A H 0.0781 -0.0492 0.5412 0.075 Uiso 0.70 1 calc PR
H71B H 0.0188 -0.1520 0.5448 0.075 Uiso 0.70 1 calc PR
Cl5 Cl 0.0628(2) -0.1016(4) 0.59442(10) 0.0518(10) Uani 0.70 1 d PD
Cl6 Cl -0.0271(3) 0.0342(5) 0.54974(15) 0.0820(15) Uani 0.70 1 d PD
C72 C 0.2799(7) 0.5812(13) 0.4618(3) 0.067(5) Uani 0.80 1 d PD
H72A H 0.3250 0.5582 0.4725 0.080 Uiso 0.80 1 calc PR
H72B H 0.2646 0.6603 0.4714 0.080 Uiso 0.80 1 calc PR
Cl7 Cl 0.2930(2) 0.5985(4) 0.41951(11) 0.0656(12) Uani 0.80 1 d PD
Cl8 Cl 0.2181(2) 0.4718(4) 0.47045(15) 0.0900(16) Uani 0.80 1 d PD
C73 C 0.0673(6) 0.8689(11) 0.4421(3) 0.051(4) Uani 0.70 1 d PDU
H73A H 0.0949 0.9398 0.4340 0.061 Uiso 0.70 1 calc PR
H73B H 0.0438 0.8313 0.4226 0.061 Uiso 0.70 1 calc PR
Cl9 Cl 0.1263(2) 0.7596(4) 0.45997(10) 0.0546(10) Uani 0.70 1 d PD
Cl10 Cl 0.0049(2) 0.9195(4) 0.46903(11) 0.0613(11) Uani 0.70 1 d PDU
C74 C 0.3557(12) 0.3039(17) 0.5590(4) 0.132(8) Uani 0.80 1 d PDU
H74A H 0.3414 0.2332 0.5729 0.159 Uiso 0.80 1 calc PR
H74B H 0.4026 0.3303 0.5671 0.159 Uiso 0.80 1 calc PR
Cl11 Cl 0.2999(3) 0.4165(4) 0.56706(15) 0.0949(16) Uani 0.80 1 d PDU
Cl12 Cl 0.3662(4) 0.2528(6) 0.52032(12) 0.144(3) Uani 0.80 1 d PDU

loop_
_atom_site_aniso_label
_atom_site_aniso_U_11
_atom_site_aniso_U_22
_atom_site_aniso_U_33
_atom_site_aniso_U_23
_atom_site_aniso_U_13
_atom_site_aniso_U_12
Ir1 0.01896(15) 0.02107(15) 0.01150(13) 0.00163(18) 0.00112(12) 0.00070(12)
F1 0.079(5) 0.085(5) 0.029(3) 0.030(3) 0.015(3) 0.031(4)
F2 0.048(4) 0.083(5) 0.038(3) -0.006(3) 0.018(3) 0.029(3)
F3 0.034(3) 0.019(3) 0.061(4) -0.002(2) 0.004(2) -0.006(2)
F4 0.017(2) 0.031(3) 0.052(3) 0.002(3) -0.001(2) 0.000(2)
N1 0.026(4) 0.025(4) 0.014(3) 0.005(3) -0.002(3) -0.004(3)
N2 0.051(5) 0.069(6) 0.021(4) 0.017(4) 0.009(4) 0.015(5)
N3 0.018(4) 0.030(4) 0.026(4) 0.000(3) -0.003(3) 0.002(3)
N4 0.021(4) 0.021(4) 0.015(3) -0.002(3) 0.004(3) 0.004(3)
N5 0.020(3) 0.017(3) 0.016(3) 0.004(3) -0.002(3) -0.002(3)
N6 0.020(4) 0.012(3) 0.015(3) -0.002(3) -0.004(3) 0.001(3)
N7 0.021(4) 0.025(4) 0.015(3) 0.003(3) 0.001(3) -0.001(3)
C1 0.024(5) 0.034(5) 0.019(4) -0.002(4) -0.009(3) -0.006(4)
C2 0.032(5) 0.032(5) 0.026(5) -0.001(4) -0.004(4) 0.005(4)
C3 0.046(6) 0.040(6) 0.023(4) -0.003(4) -0.016(4) 0.012(5)
C4 0.061(7) 0.036(5) 0.019(4) 0.011(4) -0.002(4) 0.003(5)
C5 0.027(4) 0.026(4) 0.014(4) 0.002(3) -0.004(3) -0.006(4)
C6 0.046(6) 0.028(5) 0.015(4) 0.005(4) -0.002(4) -0.003(4)
C7 0.057(7) 0.050(6) 0.029(5) 0.006(5) 0.001(5) 0.016(5)
C8 0.052(6) 0.065(7) 0.029(5) -0.018(5) 0.010(5) 0.014(6)
C9 0.029(5) 0.043(6) 0.024(4) 0.003(4) 0.011(4) 0.008(4)
C10 0.026(5) 0.036(5) 0.013(4) 0.002(4) -0.002(3) -0.007(4)
C11 0.017(4) 0.017(4) 0.016(4) 0.009(3) 0.005(3) -0.006(4)
C12 0.015(4) 0.041(5) 0.020(4) 0.008(4) 0.000(3) 0.000(3)
C13 0.033(5) 0.019(4) 0.034(5) 0.002(4) 0.003(4) -0.007(4)
C14 0.018(4) 0.025(5) 0.025(5) 0.003(4) 0.001(3) 0.004(4)
C15 0.025(4) 0.014(4) 0.022(4) -0.003(3) 0.004(3) -0.005(3)
C16 0.022(4) 0.020(4) 0.024(4) 0.004(4) 0.006(4) 0.002(3)
C17 0.017(4) 0.030(5) 0.030(4) -0.006(4) -0.002(4) -0.003(4)
C18 0.032(5) 0.019(4) 0.032(5) 0.005(4) 0.006(4) 0.007(4)
C19 0.038(5) 0.014(4) 0.024(4) 0.004(3) 0.004(4) 0.005(4)
C20 0.028(5) 0.019(4) 0.021(4) -0.003(3) 0.006(3) -0.005(3)
C21 0.014(4) 0.020(4) 0.014(4) 0.008(3) 0.003(3) 0.003(3)
C22 0.015(4) 0.018(4) 0.014(4) -0.004(3) -0.003(3) 0.003(3)
C23 0.025(4) 0.017(4) 0.017(4) -0.002(3) 0.002(3) 0.002(3)
C24 0.027(5) 0.037(5) 0.008(4) 0.001(4) 0.004(3) 0.010(4)
C25 0.016(4) 0.027(4) 0.020(4) 0.003(3) 0.003(3) -0.003(3)
C26 0.015(4) 0.021(4) 0.029(4) -0.006(4) -0.003(3) 0.000(3)
C27 0.025(4) 0.018(4) 0.009(3) 0.001(3) -0.001(3) 0.010(3)
C28 0.017(4) 0.030(5) 0.017(4) 0.001(3) -0.005(3) 0.008(3)
C29 0.029(4) 0.023(4) 0.011(4) 0.001(3) -0.003(3) -0.001(4)
C30 0.019(4) 0.026(5) 0.023(4) -0.005(4) -0.007(3) 0.006(4)
C31 0.029(5) 0.042(6) 0.018(4) -0.014(4) -0.007(4) 0.005(4)
C32 0.026(5) 0.051(6) 0.014(4) -0.010(4) 0.003(3) 0.001(4)
C33 0.028(4) 0.015(4) 0.016(4) -0.010(3) 0.001(3) -0.002(3)
C34 0.031(5) 0.037(6) 0.021(5) -0.009(4) -0.009(4) -0.001(5)
Ir2 0.01614(14) 0.02322(16) 0.01289(13) -0.00422(18) -0.00196(12) 0.00039(12)
F5 0.061(4) 0.109(6) 0.017(3) 0.019(3) -0.007(3) -0.013(4)
F6 0.041(3) 0.082(5) 0.029(3) -0.022(3) -0.017(2) 0.004(3)
F7 0.036(3) 0.019(3) 0.059(4) 0.004(2) 0.000(2) 0.000(2)
F8 0.020(3) 0.033(3) 0.050(3) 0.001(3) 0.002(2) -0.001(2)
N8 0.022(4) 0.040(4) 0.011(3) 0.002(3) 0.005(3) 0.001(3)
N9 0.041(5) 0.089(8) 0.023(4) -0.014(5) -0.017(4) 0.005(5)
N10 0.032(4) 0.020(4) 0.033(4) -0.006(3) -0.002(3) 0.012(3)
N11 0.017(3) 0.021(4) 0.019(3) 0.000(3) -0.008(3) 0.000(3)
N12 0.014(3) 0.019(3) 0.012(3) -0.002(3) 0.000(2) -0.004(3)
N13 0.012(3) 0.024(4) 0.010(3) -0.003(3) 0.003(2) 0.000(3)
N14 0.017(3) 0.027(4) 0.013(3) -0.006(3) -0.004(3) -0.001(3)
C35 0.024(4) 0.028(5) 0.024(4) 0.004(4) -0.007(3) -0.007(4)
C36 0.029(5) 0.043(6) 0.040(6) -0.003(5) 0.005(4) -0.005(5)
C37 0.048(6) 0.040(6) 0.046(6) 0.011(5) 0.011(5) -0.010(5)
C38 0.031(5) 0.061(7) 0.024(4) 0.000(5) 0.010(4) 0.001(5)
C39 0.024(4) 0.047(6) 0.018(4) 0.001(4) 0.001(4) 0.005(4)
C40 0.024(5) 0.040(5) 0.019(4) -0.004(4) -0.009(4) 0.003(4)
C41 0.041(6) 0.069(7) 0.015(4) 0.004(5) -0.001(4) 0.006(5)
C42 0.022(5) 0.060(6) 0.026(5) -0.008(5) -0.010(4) 0.002(5)
C43 0.034(5) 0.041(5) 0.020(4) -0.004(4) 0.001(4) -0.006(4)
C44 0.019(4) 0.029(4) 0.015(4) -0.010(3) -0.007(3) 0.003(3)
C45 0.020(4) 0.038(6) 0.019(5) 0.002(4) -0.010(3) -0.008(4)
C46 0.027(4) 0.019(4) 0.008(4) -0.007(3) -0.002(3) -0.009(3)
C47 0.028(5) 0.018(4) 0.031(5) 0.000(4) -0.004(4) -0.001(4)
C48 0.015(4) 0.033(5) 0.023(4) -0.002(4) -0.001(3) -0.006(4)
C49 0.013(4) 0.029(5) 0.018(4) -0.001(3) 0.001(3) -0.008(3)
C50 0.012(4) 0.032(5) 0.011(4) -0.008(3) 0.002(3) -0.004(3)
C51 0.018(4) 0.038(5) 0.029(5) -0.004(4) -0.003(4) 0.001(4)
C52 0.021(5) 0.035(5) 0.036(5) -0.006(4) -0.006(4) -0.015(4)
C53 0.024(4) 0.021(4) 0.031(4) -0.009(4) -0.010(4) -0.006(4)
C54 0.019(4) 0.028(5) 0.020(4) -0.012(3) -0.010(3) -0.004(3)
C55 0.011(4) 0.021(4) 0.018(4) -0.005(3) -0.008(3) -0.003(3)
C56 0.016(4) 0.018(4) 0.017(4) 0.010(3) 0.002(3) -0.010(3)
C57 0.020(4) 0.028(5) 0.014(4) -0.007(3) 0.001(3) -0.003(3)
C58 0.016(4) 0.036(5) 0.023(5) 0.005(4) -0.005(3) -0.010(4)
C59 0.020(4) 0.030(5) 0.025(4) 0.003(4) 0.001(3) -0.006(4)
C60 0.014(4) 0.023(4) 0.015(4) 0.000(3) 0.001(3) 0.002(3)
C61 0.015(4) 0.023(4) 0.019(4) 0.004(3) 0.007(3) 0.000(3)
C62 0.026(4) 0.011(4) 0.013(3) -0.007(3) 0.006(3) -0.007(3)
C63 0.013(4) 0.027(4) 0.020(4) -0.003(3) 0.001(3) -0.001(3)
C64 0.034(5) 0.022(5) 0.017(4) -0.004(3) 0.006(4) 0.000(4)
C65 0.037(5) 0.036(5) 0.027(5) -0.014(4) -0.001(4) 0.006(4)
C66 0.026(5) 0.043(6) 0.023(4) -0.006(4) -0.001(4) 0.002(4)
C67 0.021(4) 0.029(5) 0.022(5) 0.002(4) -0.002(3) 0.001(4)
C68 0.033(5) 0.021(5) 0.051(7) -0.012(4) 0.009(4) 0.004(4)
P1 0.0276(12) 0.0220(11) 0.0327(12) -0.0078(10) -0.0097(10) 0.0036(9)
F9 0.037(3) 0.049(4) 0.042(3) -0.006(3) 0.010(2) 0.000(2)
F10 0.051(4) 0.052(4) 0.050(4) 0.001(3) -0.029(3) -0.002(3)
F11 0.045(4) 0.028(3) 0.069(4) -0.005(3) -0.024(3) -0.001(3)
F12 0.051(4) 0.057(4) 0.060(4) -0.021(3) 0.020(3) -0.007(3)
F13 0.062(4) 0.033(3) 0.035(3) -0.005(3) -0.015(3) -0.005(3)
F14 0.042(3) 0.031(3) 0.036(3) -0.001(2) -0.004(2) -0.006(2)
P2 0.0227(11) 0.0245(11) 0.0230(11) -0.0034(9) 0.0058(9) 0.0002(9)
F15 0.025(3) 0.049(4) 0.108(6) -0.020(4) -0.002(3) -0.012(3)
F16 0.056(3) 0.036(3) 0.033(3) 0.002(2) 0.023(3) 0.003(3)
F17 0.038(3) 0.025(3) 0.040(3) -0.007(2) 0.007(3) 0.006(2)
F18 0.047(4) 0.050(4) 0.068(4) -0.003(3) -0.031(3) -0.016(3)
F19 0.098(5) 0.040(4) 0.040(4) 0.006(3) 0.035(3) 0.002(3)
F20 0.048(3) 0.026(3) 0.033(3) 0.001(2) 0.002(2) 0.012(2)
C69 0.035(6) 0.068(7) 0.042(6) 0.024(5) 0.004(5) 0.013(5)
Cl1 0.0342(12) 0.0381(13) 0.0503(14) 0.0156(12) -0.0109(11) -0.0097(10)
Cl2 0.0295(13) 0.0565(17) 0.082(2) 0.0356(16) -0.0060(13) -0.0005(12)
C70 0.048(7) 0.077(8) 0.044(6) 0.025(6) 0.003(5) -0.004(6)
Cl3 0.0343(12) 0.0431(14) 0.0535(15) 0.0165(12) 0.0080(11) 0.0118(11)
Cl4 0.0280(13) 0.0587(17) 0.080(2) 0.0308(15) 0.0029(13) 0.0000(12)
C71 0.073(12) 0.015(7) 0.099(15) 0.009(8) -0.015(10) 0.000(7)
Cl5 0.069(3) 0.042(2) 0.045(2) 0.0056(18) 0.0135(19) -0.0006(19)
Cl6 0.078(3) 0.065(3) 0.103(4) 0.013(3) 0.020(3) 0.038(3)
C72 0.049(9) 0.089(12) 0.062(10) -0.057(9) -0.008(7) 0.019(8)
Cl7 0.084(3) 0.049(2) 0.064(3) -0.0077(19) -0.022(2) 0.0179(19)
Cl8 0.079(3) 0.039(2) 0.151(5) -0.001(3) -0.003(3) -0.0013(19)
C73 0.064(7) 0.051(7) 0.038(6) 0.010(6) -0.002(6) -0.034(6)
Cl9 0.057(2) 0.046(2) 0.061(2) 0.0157(19) 0.0093(19) 0.0052(18)
Cl10 0.049(2) 0.066(3) 0.069(3) -0.013(2) 0.002(2) 0.007(2)
C74 0.171(19) 0.124(16) 0.101(15) 0.047(13) 0.030(14) 0.003(15)
Cl11 0.089(3) 0.069(3) 0.127(4) -0.029(3) 0.042(3) -0.019(2)
Cl12 0.252(8) 0.124(5) 0.055(3) -0.016(3) 0.011(4) 0.087(5)

loop_
_atom_type_symbol
_atom_type_description
_atom_type_scat_dispersion_real
_atom_type_scat_dispersion_imag
_atom_type_scat_source
C C 0.0033 0.0016 'International Tables Vol C Tables 4.2.6.8 and 6.1.1.4'
H H 0.0000 0.0000 'International Tables Vol C Tables 4.2.6.8 and 6.1.1.4'
N N 0.0061 0.0033 'International Tables Vol C Tables 4.2.6.8 and 6.1.1.4'
F F 0.0171 0.0103 'International Tables Vol C Tables 4.2.6.8 and 6.1.1.4'
P P 0.1023 0.0942 'International Tables Vol C Tables 4.2.6.8 and 6.1.1.4'
Cl Cl 0.1484 0.1585 'International Tables Vol C Tables 4.2.6.8 and 6.1.1.4'
Ir Ir -1.4442 7.9887 'International Tables Vol C Tables 4.2.6.8 and 6.1.1.4'

loop_
_geom_angle_atom_site_label_1
_geom_angle_atom_site_label_2
_geom_angle_atom_site_label_3
_geom_angle
C11 Ir1 N4 80.7(3)
C11 Ir1 N1 95.8(3)
N4 Ir1 N1 174.0(3)
C11 Ir1 C10 84.7(3)
N4 Ir1 C10 94.2(3)
N1 Ir1 C10 80.6(3)
C11 Ir1 C21 102.4(3)
N4 Ir1 C21 88.0(3)
N1 Ir1 C21 97.5(3)
C10 Ir1 C21 172.8(3)
C11 Ir1 N7 176.7(3)
N4 Ir1 N7 96.1(2)
N1 Ir1 N7 87.4(3)
C10 Ir1 N7 96.6(3)
C21 Ir1 N7 76.4(3)
C1 N1 C5 117.2(7)
C1 N1 Ir1 125.8(5)
C5 N1 Ir1 117.0(5)
C7 N2 C8 112.8(8)
C13 N3 C14 113.3(7)
C20 N4 C16 117.5(7)
C20 N4 Ir1 124.9(5)
C16 N4 Ir1 117.6(5)
C21 N5 C22 111.3(6)
C21 N5 C33 125.5(6)
C22 N5 C33 123.2(6)
C21 N6 C28 118.4(6)
C21 N6 C27 109.0(6)
C28 N6 C27 132.6(7)
C28 N7 C32 117.3(7)
C28 N7 Ir1 117.1(5)
C32 N7 Ir1 125.6(5)
N1 C1 C2 125.3(8)
N1 C1 H1 117.4
C2 C1 H1 117.4
C1 C2 C3 117.9(8)
C1 C2 H2 121.0
C3 C2 H2 121.0
C4 C3 C2 117.7(8)
C4 C3 H3 121.1
C2 C3 H3 121.1
C3 C4 C5 121.1(8)
C3 C4 H4 119.5
C5 C4 H4 119.5
N1 C5 C4 120.7(8)
N1 C5 C6 113.1(7)
C4 C5 C6 126.2(8)
C7 C6 C10 114.0(8)
C7 C6 C5 128.8(8)
C10 C6 C5 117.1(7)
N2 C7 F1 112.4(8)
N2 C7 C6 129.2(9)
F1 C7 C6 118.4(9)
N2 C8 F2 112.2(8)
N2 C8 C9 127.2(9)
F2 C8 C9 120.4(10)
C8 C9 C10 117.8(9)
C8 C9 H9 121.1
C10 C9 H9 121.1
C9 C10 C6 118.9(7)
C9 C10 Ir1 128.9(6)
C6 C10 Ir1 112.1(6)
C12 C11 C15 116.6(7)
C12 C11 Ir1 128.9(6)
C15 C11 Ir1 114.5(5)
C13 C12 C11 117.4(7)
C13 C12 H12 121.3
C11 C12 H12 121.3
N3 C13 F3 113.9(7)
N3 C13 C12 127.9(8)
F3 C13 C12 118.3(8)
N3 C14 F4 113.0(7)
N3 C14 C15 126.9(8)
F4 C14 C15 120.0(7)
C14 C15 C11 117.8(7)
C14 C15 C16 127.2(8)
C11 C15 C16 115.0(7)
N4 C16 C17 121.8(7)
N4 C16 C15 111.9(7)
C17 C16 C15 126.3(8)
C18 C17 C16 119.3(8)
C18 C17 H17 120.4
C16 C17 H17 120.4
C19 C18 C17 119.9(8)
C19 C18 H18 120.0
C17 C18 H18 120.0
C18 C19 C20 119.1(8)
C18 C19 H19 120.5
C20 C19 H19 120.5
N4 C20 C19 122.4(8)
N4 C20 H20 118.8
C19 C20 H20 118.8
N5 C21 N6 106.9(6)
N5 C21 Ir1 138.4(6)
N6 C21 Ir1 114.6(5)
C23 C22 C27 123.3(7)
C23 C22 N5 129.2(7)
C27 C22 N5 107.4(6)
C22 C23 C24 115.5(7)
C22 C23 H23 122.3
C24 C23 H23 122.3
C25 C24 C23 121.4(7)
C25 C24 H24 119.3
C23 C24 H24 119.3
C24 C25 C26 123.0(7)
C24 C25 H25 118.5
C26 C25 H25 118.5
C25 C26 C27 116.2(7)
C25 C26 H26 121.9
C27 C26 H26 121.9
C22 C27 C26 120.6(7)
C22 C27 N6 105.4(7)
C26 C27 N6 133.9(7)
N7 C28 N6 113.2(7)
N7 C28 C29 122.3(7)
N6 C28 C29 124.5(7)
C30 C29 C28 119.2(8)
C30 C29 H29 120.4
C28 C29 H29 120.4
C31 C30 C29 118.1(8)
C31 C30 C34 121.4(8)
C29 C30 C34 120.6(8)
C30 C31 C32 120.5(7)
C30 C31 H31 119.7
C32 C31 H31 119.7
N7 C32 C31 122.7(8)
N7 C32 H32 118.7
C31 C32 H32 118.7
N5 C33 H33A 109.5
N5 C33 H33B 109.5
H33A C33 H33B 109.5
N5 C33 H33C 109.5
H33A C33 H33C 109.5
H33B C33 H33C 109.5
C30 C34 H34A 109.5
C30 C34 H34B 109.5
H34A C34 H34B 109.5
C30 C34 H34C 109.5
H34A C34 H34C 109.5
H34B C34 H34C 109.5
C45 Ir2 C55 102.6(3)
C45 Ir2 C44 84.3(3)
C55 Ir2 C44 172.9(3)
C45 Ir2 N11 80.7(3)
C55 Ir2 N11 88.8(3)
C44 Ir2 N11 94.0(3)
C45 Ir2 N8 95.9(3)
C55 Ir2 N8 97.9(3)
C44 Ir2 N8 79.6(3)
N11 Ir2 N8 173.1(2)
C45 Ir2 N14 175.9(3)
C55 Ir2 N14 76.0(3)
C44 Ir2 N14 97.2(3)
N11 Ir2 N14 95.3(2)
N8 Ir2 N14 88.1(3)
C35 N8 C39 120.5(7)
C35 N8 Ir2 123.5(5)
C39 N8 Ir2 116.0(6)
C42 N9 C41 115.4(8)
C48 N10 C47 115.8(7)
C54 N11 C50 119.8(7)
C54 N11 Ir2 124.6(5)
C50 N11 Ir2 115.6(5)
C55 N12 C56 110.4(6)
C55 N12 C67 124.4(6)
C56 N12 C67 125.2(6)
C55 N13 C61 111.1(6)
C55 N13 C62 117.2(6)
C61 N13 C62 131.7(6)
C62 N14 C66 116.4(7)
C62 N14 Ir2 117.7(5)
C66 N14 Ir2 125.9(5)
N8 C35 C36 121.3(8)
N8 C35 H35 119.3
C36 C35 H35 119.3
C35 C36 C37 120.6(9)
C35 C36 H36 119.7
C37 C36 H36 119.7
C36 C37 C38 116.9(9)
C36 C37 H37 121.5
C38 C37 H37 121.5
C39 C38 C37 122.0(9)
C39 C38 H38 119.0
C37 C38 H38 119.0
N8 C39 C38 118.5(8)
N8 C39 C40 113.5(8)
C38 C39 C40 128.0(8)
C44 C40 C41 118.0(8)
C44 C40 C39 116.5(7)
C41 C40 C39 125.4(9)
N9 C41 F5 113.5(8)
N9 C41 C40 125.2(9)
F5 C41 C40 121.3(9)
N9 C42 F6 114.6(8)
N9 C42 C43 126.4(9)
F6 C42 C43 119.0(9)
C42 C43 C44 117.4(8)
C42 C43 H43 121.3
C44 C43 H43 121.3
C40 C44 C43 117.6(7)
C40 C44 Ir2 114.1(6)
C43 C44 Ir2 128.3(6)
C46 C45 C49 119.8(8)
C46 C45 Ir2 127.4(6)
C49 C45 Ir2 112.5(6)
C47 C46 C45 116.0(7)
C47 C46 H46 122.0
C45 C46 H46 122.0
N10 C47 F7 114.7(7)
N10 C47 C46 127.0(7)
F7 C47 C46 118.3(7)
N10 C48 F8 114.4(7)
N10 C48 C49 126.0(8)
F8 C48 C49 119.5(8)
C48 C49 C45 115.5(7)
C48 C49 C50 126.7(7)
C45 C49 C50 117.7(7)
N11 C50 C51 118.2(7)
N11 C50 C49 112.9(7)
C51 C50 C49 129.0(7)
C52 C51 C50 121.8(8)
C52 C51 H51 119.1
C50 C51 H51 119.1
C51 C52 C53 118.4(8)
C51 C52 H52 120.8
C53 C52 H52 120.8
C54 C53 C52 117.2(8)
C54 C53 H53 121.4
C52 C53 H53 121.4
N11 C54 C53 124.5(8)
N11 C54 H54 117.7
C53 C54 H54 117.7
N12 C55 N13 105.2(6)
N12 C55 Ir2 138.2(6)
N13 C55 Ir2 116.2(5)
C61 C56 N12 108.2(7)
C61 C56 C57 123.7(7)
N12 C56 C57 128.0(7)
C58 C57 C56 115.3(7)
C58 C57 H57 122.4
C56 C57 H57 122.4
C57 C58 C59 123.5(8)
C57 C58 H58 118.2
C59 C58 H58 118.2
C58 C59 C60 120.4(8)
C58 C59 H59 119.8
C60 C59 H59 119.8
C61 C60 C59 117.6(7)
C61 C60 H60 121.2
C59 C60 H60 121.2
C56 C61 C60 119.5(7)
C56 C61 N13 105.1(7)
C60 C61 N13 135.3(7)
N14 C62 C63 123.9(7)
N14 C62 N13 112.5(6)
C63 C62 N13 123.7(7)
C62 C63 C64 119.7(7)
C62 C63 H63 120.2
C64 C63 H63 120.2
C63 C64 C65 116.5(7)
C63 C64 C68 121.9(8)
C65 C64 C68 121.5(8)
C66 C65 C64 119.7(8)
C66 C65 H65 120.1
C64 C65 H65 120.1
N14 C66 C65 123.7(8)
N14 C66 H66 118.1
C65 C66 H66 118.1
N12 C67 H67A 109.5
N12 C67 H67B 109.5
H67A C67 H67B 109.5
N12 C67 H67C 109.5
H67A C67 H67C 109.5
H67B C67 H67C 109.5
C64 C68 H68A 109.5
C64 C68 H68B 109.5
H68A C68 H68B 109.5
C64 C68 H68C 109.5
H68A C68 H68C 109.5
H68B C68 H68C 109.5
F12 P1 F13 91.3(3)
F12 P1 F10 92.9(4)
F13 P1 F10 175.5(4)
F12 P1 F14 91.9(3)
F13 P1 F14 90.1(3)
F10 P1 F14 91.4(3)
F12 P1 F11 88.7(3)
F13 P1 F11 89.4(3)
F10 P1 F11 89.1(3)
F14 P1 F11 179.2(4)
F12 P1 F9 177.8(4)
F13 P1 F9 87.1(3)
F10 P1 F9 88.7(3)
F14 P1 F9 89.6(3)
F11 P1 F9 89.7(3)
F18 P2 F16 90.6(3)
F18 P2 F19 91.8(4)
F16 P2 F19 176.9(4)
F18 P2 F15 179.1(4)
F16 P2 F15 89.5(4)
F19 P2 F15 88.0(4)
F18 P2 F20 90.9(3)
F16 P2 F20 90.8(3)
F19 P2 F20 91.1(3)
F15 P2 F20 90.0(3)
F18 P2 F17 89.5(3)
F16 P2 F17 89.5(3)
F19 P2 F17 88.5(3)
F15 P2 F17 89.6(3)
F20 P2 F17 179.5(3)
Cl2 C69 Cl1 111.9(5)
Cl2 C69 H69A 109.2
Cl1 C69 H69A 109.2
Cl2 C69 H69B 109.2
Cl1 C69 H69B 109.2
H69A C69 H69B 107.9
Cl4 C70 Cl3 111.9(6)
Cl4 C70 H70A 109.2
Cl3 C70 H70A 109.2
Cl4 C70 H70B 109.2
Cl3 C70 H70B 109.2
H70A C70 H70B 107.9
Cl6 C71 Cl5 115.7(9)
Cl6 C71 H71A 108.4
Cl5 C71 H71A 108.4
Cl6 C71 H71B 108.4
Cl5 C71 H71B 108.4
H71A C71 H71B 107.4
Cl8 C72 Cl7 112.0(7)
Cl8 C72 H72A 109.2
Cl7 C72 H72A 109.2
Cl8 C72 H72B 109.2
Cl7 C72 H72B 109.2
H72A C72 H72B 107.9
Cl10 C73 Cl9 113.8(7)
Cl10 C73 H73A 108.8
Cl9 C73 H73A 108.8
Cl10 C73 H73B 108.8
Cl9 C73 H73B 108.8
H73A C73 H73B 107.7
Cl11 C74 Cl12 120.7(11)
Cl11 C74 H74A 107.2
Cl12 C74 H74A 107.2
Cl11 C74 H74B 107.2
Cl12 C74 H74B 107.2
H74A C74 H74B 106.8

loop_
_geom_bond_atom_site_label_1
_geom_bond_atom_site_label_2
_geom_bond_distance
Ir1 C11 2.017(7)
Ir1 N4 2.041(6)
Ir1 N1 2.048(7)
Ir1 C10 2.053(8)
Ir1 C21 2.071(7)
Ir1 N7 2.131(6)
F1 C7 1.375(11)
F2 C8 1.369(11)
F3 C13 1.354(9)
F4 C14 1.356(9)
N1 C1 1.347(11)
N1 C5 1.382(10)
N2 C7 1.321(13)
N2 C8 1.333(13)
N3 C13 1.316(11)
N3 C14 1.328(10)
N4 C20 1.362(10)
N4 C16 1.373(10)
N5 C21 1.321(10)
N5 C22 1.396(10)
N5 C33 1.466(10)
N6 C21 1.395(9)
N6 C28 1.404(9)
N6 C27 1.420(9)
N7 C28 1.352(9)
N7 C32 1.353(10)
C1 C2 1.354(12)
C1 H1 0.9500
C2 C3 1.433(13)
C2 H2 0.9500
C3 C4 1.377(14)
C3 H3 0.9500
C4 C5 1.393(12)
C4 H4 0.9500
C5 C6 1.449(13)
C6 C7 1.384(13)
C6 C10 1.447(12)
C8 C9 1.370(13)
C9 C10 1.379(12)
C9 H9 0.9500
C11 C12 1.400(11)
C11 C15 1.422(11)
C12 C13 1.372(11)
C12 H12 0.9500
C14 C15 1.362(11)
C15 C16 1.512(11)
C16 C17 1.381(12)
C17 C18 1.376(11)
C17 H17 0.9500
C18 C19 1.373(12)
C18 H18 0.9500
C19 C20 1.381(11)
C19 H19 0.9500
C20 H20 0.9500
C22 C23 1.382(10)
C22 C27 1.389(11)
C23 C24 1.399(11)
C23 H23 0.9500
C24 C25 1.378(12)
C24 H24 0.9500
C25 C26 1.380(11)
C25 H25 0.9500
C26 C27 1.397(11)
C26 H26 0.9500
C28 C29 1.405(11)
C29 C30 1.394(11)
C29 H29 0.9500
C30 C31 1.362(12)
C30 C34 1.491(11)
C31 C32 1.387(12)
C31 H31 0.9500
C32 H32 0.9500
C33 H33A 0.9800
C33 H33B 0.9800
C33 H33C 0.9800
C34 H34A 0.9800
C34 H34B 0.9800
C34 H34C 0.9800
Ir2 C45 2.022(9)
Ir2 C55 2.039(7)
Ir2 C44 2.053(7)
Ir2 N11 2.057(6)
Ir2 N8 2.065(7)
Ir2 N14 2.136(6)
F5 C41 1.349(11)
F6 C42 1.341(10)
F7 C47 1.352(9)
F8 C48 1.346(9)
N8 C35 1.350(10)
N8 C39 1.368(10)
N9 C42 1.298(13)
N9 C41 1.311(13)
N10 C48 1.302(11)
N10 C47 1.318(11)
N11 C54 1.339(10)
N11 C50 1.385(10)
N12 C55 1.358(9)
N12 C56 1.398(10)
N12 C67 1.464(11)
N13 C55 1.391(9)
N13 C61 1.401(10)
N13 C62 1.423(9)
N14 C62 1.339(9)
N14 C66 1.352(10)
C35 C36 1.366(13)
C35 H35 0.9500
C36 C37 1.387(14)
C36 H36 0.9500
C37 C38 1.393(14)
C37 H37 0.9500
C38 C39 1.385(13)
C38 H38 0.9500
C39 C40 1.472(13)
C40 C44 1.386(12)
C40 C41 1.393(12)
C42 C43 1.387(12)
C43 C44 1.390(12)
C43 H43 0.9500
C45 C46 1.392(11)
C45 C49 1.420(11)
C46 C47 1.390(11)
C46 H46 0.9500
C48 C49 1.414(12)
C49 C50 1.439(12)
C50 C51 1.404(12)
C51 C52 1.371(12)
C51 H51 0.9500
C52 C53 1.439(12)
C52 H52 0.9500
C53 C54 1.359(12)
C53 H53 0.9500
C54 H54 0.9500
C56 C61 1.381(11)
C56 C57 1.412(10)
C57 C58 1.361(11)
C57 H57 0.9500
C58 C59 1.381(12)
C58 H58 0.9500
C59 C60 1.419(11)
C59 H59 0.9500
C60 C61 1.392(11)
C60 H60 0.9500
C62 C63 1.376(11)
C63 C64 1.386(11)
C63 H63 0.9500
C64 C65 1.413(13)
C64 C68 1.499(11)
C65 C66 1.357(12)
C65 H65 0.9500
C66 H66 0.9500
C67 H67A 0.9800
C67 H67B 0.9800
C67 H67C 0.9800
C68 H68A 0.9800
C68 H68B 0.9800
C68 H68C 0.9800
P1 F12 1.575(6)
P1 F13 1.596(5)
P1 F10 1.598(6)
P1 F14 1.598(5)
P1 F11 1.612(6)
P1 F9 1.633(6)
P2 F18 1.571(6)
P2 F16 1.590(5)
P2 F19 1.592(6)
P2 F15 1.607(6)
P2 F20 1.609(5)
P2 F17 1.621(5)
C69 Cl2 1.748(10)
C69 Cl1 1.762(10)
C69 H69A 0.9900
C69 H69B 0.9900
C70 Cl4 1.737(11)
C70 Cl3 1.783(11)
C70 H70A 0.9900
C70 H70B 0.9900
C71 Cl6 1.701(11)
C71 Cl5 1.704(12)
C71 H71A 0.9900
C71 H71B 0.9900
C72 Cl8 1.711(11)
C72 Cl7 1.720(11)
C72 H72A 0.9900
C72 H72B 0.9900
C73 Cl10 1.694(11)
C73 Cl9 1.786(11)
C73 H73A 0.9900
C73 H73B 0.9900
C74 Cl11 1.656(13)
C74 Cl12 1.657(13)
C74 H74A 0.9900
C74 H74B 0.9900

loop_
_geom_torsion_atom_site_label_1
_geom_torsion_atom_site_label_2
_geom_torsion_atom_site_label_3
_geom_torsion_atom_site_label_4
_geom_torsion
C11 Ir1 N1 C1 96.4(7)
C10 Ir1 N1 C1 180.0(7)
C21 Ir1 N1 C1 -7.0(7)
N7 Ir1 N1 C1 -82.9(7)
C11 Ir1 N1 C5 -84.7(6)
C10 Ir1 N1 C5 -1.1(6)
C21 Ir1 N1 C5 171.9(6)
N7 Ir1 N1 C5 96.0(6)
C11 Ir1 N4 C20 -175.7(6)
C10 Ir1 N4 C20 100.4(6)
C21 Ir1 N4 C20 -72.8(6)
N7 Ir1 N4 C20 3.4(6)
C11 Ir1 N4 C16 3.9(6)
C10 Ir1 N4 C16 -80.0(6)
C21 Ir1 N4 C16 106.8(6)
N7 Ir1 N4 C16 -177.1(6)
N4 Ir1 N7 C28 -83.0(6)
N1 Ir1 N7 C28 101.8(6)
C10 Ir1 N7 C28 -178.0(6)
C21 Ir1 N7 C28 3.5(5)
N4 Ir1 N7 C32 96.6(7)
N1 Ir1 N7 C32 -78.6(7)
C10 Ir1 N7 C32 1.7(7)
C21 Ir1 N7 C32 -176.9(7)
C5 N1 C1 C2 -0.2(12)
Ir1 N1 C1 C2 178.7(7)
N1 C1 C2 C3 -2.2(14)
C1 C2 C3 C4 2.9(14)
C2 C3 C4 C5 -1.5(15)
C1 N1 C5 C4 1.7(12)
Ir1 N1 C5 C4 -177.3(7)
C1 N1 C5 C6 -178.2(7)
Ir1 N1 C5 C6 2.8(9)
C3 C4 C5 N1 -0.8(14)
C3 C4 C5 C6 179.1(9)
N1 C5 C6 C7 174.2(10)
C4 C5 C6 C7 -5.7(16)
N1 C5 C6 C10 -3.5(11)
C4 C5 C6 C10 176.6(8)
C8 N2 C7 F1 178.0(9)
C8 N2 C7 C6 -1.4(18)
C10 C6 C7 N2 -1.7(17)
C5 C6 C7 N2 -179.5(10)
C10 C6 C7 F1 179.0(8)
C5 C6 C7 F1 1.1(17)
C7 N2 C8 F2 179.4(9)
C7 N2 C8 C9 5.0(17)
N2 C8 C9 C10 -5.2(17)
F2 C8 C9 C10 -179.1(9)
C8 C9 C10 C6 1.4(13)
C8 C9 C10 Ir1 177.8(8)
C7 C6 C10 C9 1.6(13)
C5 C6 C10 C9 179.7(8)
C7 C6 C10 Ir1 -175.5(7)
C5 C6 C10 Ir1 2.6(10)
C11 Ir1 C10 C9 -80.7(8)
N4 Ir1 C10 C9 -0.4(8)
N1 Ir1 C10 C9 -177.5(9)
N7 Ir1 C10 C9 96.2(8)
C11 Ir1 C10 C6 96.0(6)
N4 Ir1 C10 C6 176.2(6)
N1 Ir1 C10 C6 -0.8(6)
N7 Ir1 C10 C6 -87.1(6)
N4 Ir1 C11 C12 177.5(8)
N1 Ir1 C11 C12 -7.4(8)
C10 Ir1 C11 C12 -87.3(8)
C21 Ir1 C11 C12 91.7(8)
N4 Ir1 C11 C15 -5.4(6)
N1 Ir1 C11 C15 169.7(6)
C10 Ir1 C11 C15 89.7(6)
C21 Ir1 C11 C15 -91.3(6)
C15 C11 C12 C13 -2.9(11)
Ir1 C11 C12 C13 174.1(6)
C14 N3 C13 F3 -179.4(7)
C14 N3 C13 C12 0.9(13)
C11 C12 C13 N3 -0.1(14)
C11 C12 C13 F3 -179.7(7)
C13 N3 C14 F4 -179.1(7)
C13 N3 C14 C15 1.5(12)
N3 C14 C15 C11 -4.5(13)
F4 C14 C15 C11 176.2(7)
N3 C14 C15 C16 176.9(8)
F4 C14 C15 C16 -2.4(13)
C12 C11 C15 C14 5.0(11)
Ir1 C11 C15 C14 -172.5(6)
C12 C11 C15 C16 -176.3(7)
Ir1 C11 C15 C16 6.2(9)
C20 N4 C16 C17 0.0(11)
Ir1 N4 C16 C17 -179.6(6)
C20 N4 C16 C15 178.0(6)
Ir1 N4 C16 C15 -1.5(8)
C14 C15 C16 N4 175.5(8)
C11 C15 C16 N4 -3.1(10)
C14 C15 C16 C17 -6.6(14)
C11 C15 C16 C17 174.9(8)
N4 C16 C17 C18 0.6(13)
C15 C16 C17 C18 -177.2(8)
C16 C17 C18 C19 -0.7(13)
C17 C18 C19 C20 0.3(13)
C16 N4 C20 C19 -0.4(11)
Ir1 N4 C20 C19 179.1(6)
C18 C19 C20 N4 0.2(12)
C22 N5 C21 N6 -2.9(8)
C33 N5 C21 N6 179.8(7)
C22 N5 C21 Ir1 173.2(6)
C33 N5 C21 Ir1 -4.1(13)
C28 N6 C21 N5 -177.4(6)
C27 N6 C21 N5 3.0(8)
C28 N6 C21 Ir1 5.5(8)
C27 N6 C21 Ir1 -174.1(5)
C11 Ir1 C21 N5 -3.6(9)
N4 Ir1 C21 N5 -83.6(8)
N1 Ir1 C21 N5 94.1(8)
N7 Ir1 C21 N5 179.6(9)
C11 Ir1 C21 N6 172.2(5)
N4 Ir1 C21 N6 92.3(5)
N1 Ir1 C21 N6 -90.1(5)
N7 Ir1 C21 N6 -4.6(5)
C21 N5 C22 C23 -174.1(8)
C33 N5 C22 C23 3.3(12)
C21 N5 C22 C27 1.6(9)
C33 N5 C22 C27 179.0(7)
C27 C22 C23 C24 0.9(11)
N5 C22 C23 C24 176.0(7)
C22 C23 C24 C25 -0.2(11)
C23 C24 C25 C26 -0.8(12)
C24 C25 C26 C27 1.1(12)
C23 C22 C27 C26 -0.6(12)
N5 C22 C27 C26 -176.6(7)
C23 C22 C27 N6 176.4(7)
N5 C22 C27 N6 0.3(8)
C25 C26 C27 C22 -0.4(11)
C25 C26 C27 N6 -176.3(8)
C21 N6 C27 C22 -2.1(8)
C28 N6 C27 C22 178.5(7)
C21 N6 C27 C26 174.3(8)
C28 N6 C27 C26 -5.2(14)
C32 N7 C28 N6 178.7(7)
Ir1 N7 C28 N6 -1.6(8)
C32 N7 C28 C29 0.1(11)
Ir1 N7 C28 C29 179.8(6)
C21 N6 C28 N7 -2.5(9)
C27 N6 C28 N7 176.9(7)
C21 N6 C28 C29 176.1(7)
C27 N6 C28 C29 -4.5(13)
N7 C28 C29 C30 -0.1(12)
N6 C28 C29 C30 -178.5(7)
C28 C29 C30 C31 0.4(12)
C28 C29 C30 C34 -179.5(8)
C29 C30 C31 C32 -0.7(13)
C34 C30 C31 C32 179.1(8)
C28 N7 C32 C31 -0.5(12)
Ir1 N7 C32 C31 179.9(6)
C30 C31 C32 N7 0.8(14)
C45 Ir2 N8 C35 94.3(7)
C55 Ir2 N8 C35 -9.3(7)
C44 Ir2 N8 C35 177.4(7)
N14 Ir2 N8 C35 -84.9(7)
C45 Ir2 N8 C39 -87.2(6)
C55 Ir2 N8 C39 169.1(6)
C44 Ir2 N8 C39 -4.2(6)
N14 Ir2 N8 C39 93.5(6)
C45 Ir2 N11 C54 -175.1(6)
C55 Ir2 N11 C54 -72.1(6)
C44 Ir2 N11 C54 101.3(6)
N14 Ir2 N11 C54 3.7(6)
C45 Ir2 N11 C50 3.0(5)
C55 Ir2 N11 C50 106.0(5)
C44 Ir2 N11 C50 -80.6(5)
N14 Ir2 N11 C50 -178.2(5)
C55 Ir2 N14 C62 3.0(5)
C44 Ir2 N14 C62 -179.1(6)
N11 Ir2 N14 C62 -84.4(6)
N8 Ir2 N14 C62 101.6(6)
C55 Ir2 N14 C66 -175.5(7)
C44 Ir2 N14 C66 2.4(7)
N11 Ir2 N14 C66 97.1(7)
N8 Ir2 N14 C66 -76.9(7)
C39 N8 C35 C36 -4.7(13)
Ir2 N8 C35 C36 173.7(7)
N8 C35 C36 C37 4.1(15)
C35 C36 C37 C38 -2.3(15)
C36 C37 C38 C39 1.3(15)
C35 N8 C39 C38 3.6(12)
Ir2 N8 C39 C38 -174.9(6)
C35 N8 C39 C40 -177.0(8)
Ir2 N8 C39 C40 4.5(10)
C37 C38 C39 N8 -2.0(14)
C37 C38 C39 C40 178.7(10)
N8 C39 C40 C44 -2.0(12)
C38 C39 C40 C44 177.4(9)
N8 C39 C40 C41 176.4(9)
C38 C39 C40 C41 -4.3(16)
C42 N9 C41 F5 -178.6(9)
C42 N9 C41 C40 0.4(16)
C44 C40 C41 N9 2.0(16)
C39 C40 C41 N9 -176.3(10)
C44 C40 C41 F5 -179.0(8)
C39 C40 C41 F5 2.6(16)
C41 N9 C42 F6 177.5(9)
C41 N9 C42 C43 -3.2(16)
N9 C42 C43 C44 3.3(16)
F6 C42 C43 C44 -177.4(8)
C41 C40 C44 C43 -1.8(13)
C39 C40 C44 C43 176.7(8)
C41 C40 C44 Ir2 -180.0(7)
C39 C40 C44 Ir2 -1.5(10)
C42 C43 C44 C40 -0.6(13)
C42 C43 C44 Ir2 177.3(7)
C45 Ir2 C44 C40 100.1(7)
N11 Ir2 C44 C40 -179.7(6)
N8 Ir2 C44 C40 2.9(6)
N14 Ir2 C44 C40 -83.8(6)
C45 Ir2 C44 C43 -77.9(8)
N11 Ir2 C44 C43 2.3(8)
N8 Ir2 C44 C43 -175.0(8)
N14 Ir2 C44 C43 98.2(8)
C55 Ir2 C45 C46 93.5(7)
C44 Ir2 C45 C46 -84.8(7)
N11 Ir2 C45 C46 -179.8(7)
N8 Ir2 C45 C46 -5.9(7)
C55 Ir2 C45 C49 -92.5(6)
C44 Ir2 C45 C49 89.2(6)
N11 Ir2 C45 C49 -5.8(6)
N8 Ir2 C45 C49 168.1(6)
C49 C45 C46 C47 1.0(11)
Ir2 C45 C46 C47 174.6(6)
C48 N10 C47 F7 -179.4(7)
C48 N10 C47 C46 2.7(13)
C45 C46 C47 N10 -3.0(12)
C45 C46 C47 F7 179.2(7)
C47 N10 C48 F8 -177.5(7)
C47 N10 C48 C49 -0.5(13)
N10 C48 C49 C45 -1.2(12)
F8 C48 C49 C45 175.7(7)
N10 C48 C49 C50 176.8(8)
F8 C48 C49 C50 -6.3(12)
C46 C45 C49 C48 0.9(11)
Ir2 C45 C49 C48 -173.6(6)
C46 C45 C49 C50 -177.3(7)
Ir2 C45 C49 C50 8.2(9)
C54 N11 C50 C51 -1.9(10)
Ir2 N11 C50 C51 180.0(6)
C54 N11 C50 C49 178.7(6)
Ir2 N11 C50 C49 0.5(8)
C48 C49 C50 N11 176.3(7)
C45 C49 C50 N11 -5.7(10)
C48 C49 C50 C51 -3.1(13)
C45 C49 C50 C51 174.9(8)
N11 C50 C51 C52 2.7(12)
C49 C50 C51 C52 -177.9(8)
C50 C51 C52 C53 -2.1(13)
C51 C52 C53 C54 0.6(12)
C50 N11 C54 C53 0.4(11)
Ir2 N11 C54 C53 178.5(6)
C52 C53 C54 N11 0.2(12)
C56 N12 C55 N13 -0.5(8)
C67 N12 C55 N13 178.4(7)
C56 N12 C55 Ir2 170.8(6)
C67 N12 C55 Ir2 -10.3(12)
C61 N13 C55 N12 0.5(8)
C62 N13 C55 N12 -178.6(6)
C61 N13 C55 Ir2 -173.1(5)
C62 N13 C55 Ir2 7.9(8)
C45 Ir2 C55 N12 -0.3(9)
N11 Ir2 C55 N12 -80.5(8)
N8 Ir2 C55 N12 97.6(8)
N14 Ir2 C55 N12 -176.3(9)
C45 Ir2 C55 N13 170.3(5)
N11 Ir2 C55 N13 90.1(6)
N8 Ir2 C55 N13 -91.8(6)
N14 Ir2 C55 N13 -5.7(5)
C55 N12 C56 C61 0.4(8)
C67 N12 C56 C61 -178.5(7)
C55 N12 C56 C57 -176.3(7)
C67 N12 C56 C57 4.8(12)
C61 C56 C57 C58 1.4(11)
N12 C56 C57 C58 177.6(7)
C56 C57 C58 C59 -1.3(12)
C57 C58 C59 C60 0.7(12)
C58 C59 C60 C61 -0.1(11)
N12 C56 C61 C60 -177.8(7)
C57 C56 C61 C60 -0.9(12)
N12 C56 C61 N13 -0.1(8)
C57 C56 C61 N13 176.8(7)
C59 C60 C61 C56 0.2(11)
C59 C60 C61 N13 -176.6(8)
C55 N13 C61 C56 -0.2(8)
C62 N13 C61 C56 178.6(7)
C55 N13 C61 C60 176.9(9)
C62 N13 C61 C60 -4.3(15)
C66 N14 C62 C63 -1.6(11)
Ir2 N14 C62 C63 179.8(6)
C66 N14 C62 N13 178.8(7)
Ir2 N14 C62 N13 0.2(8)
C55 N13 C62 N14 -5.1(9)
C61 N13 C62 N14 176.1(7)
C55 N13 C62 C63 175.2(7)
C61 N13 C62 C63 -3.6(12)
N14 C62 C63 C64 -1.2(12)
N13 C62 C63 C64 178.5(7)
C62 C63 C64 C65 4.2(12)
C62 C63 C64 C68 -178.2(8)
C63 C64 C65 C66 -4.6(13)
C68 C64 C65 C66 177.7(8)
C62 N14 C66 C65 1.1(13)
Ir2 N14 C66 C65 179.6(7)
C64 C65 C66 N14 2.1(14)
